data_4115871
loop_
_publ_author_name
'Sanshiro Komiya'
'Shin-ya Muroi'
'Masaki Furuya'
'Masafumi Hirano'

_publ_contact_author_address
;
Department of Applied Chemistry
Tokyo University of Agriculture and Technology
2-24-16 Nakacho, Koganei, Tokyo 184-8588, Japan
;
_publ_contact_author_email ' komiya@cc.tuat.ac.jp '
_publ_contact_author_fax ' +81-42-387-7500 '
_publ_contact_author_name ' Sanshiro Komiya'
_publ_contact_author_phone ' +81-42-388-7043 '
_publ_section_title
;
 Regio- and Stereoselective Insertion Reactions of Thiiranes into Pt-Mn
 (or Re) Bond in Organoplatinum-Manganese or -Rhenium Heterodinuclear
 Complexes as Intermediates toward Desulfurization Reaction
;
_journal_name_full 'Journal of the American Chemical Society'
_journal_page_first 170
_journal_page_last 171
_journal_paper_doi 10.1021/ja993185m
_journal_volume 122
_journal_year 2000
_chemical_formula_moiety 'C36 H35  Mn O5 P2 Pt S '
_chemical_formula_sum 'C36 H35 Mn O5 P2 Pt S'
_chemical_formula_weight 891.71
_space_group_IT_number 2
_symmetry_cell_setting triclinic
_symmetry_Int_Tables_number 2
_symmetry_space_group_name_Hall '-P 1'
_symmetry_space_group_name_H-M 'P -1'
_cell_angle_alpha 97.82(4)
_cell_angle_beta 104.17(4)
_cell_angle_gamma 75.00(3)
_cell_formula_units_Z 2
_cell_length_a 13.755(7)
_cell_length_b 13.790(6)
_cell_length_c 11.260(6)
_cell_measurement_reflns_used 22
_cell_measurement_temperature 113.2
_cell_measurement_theta_max 15.0
_cell_measurement_theta_min 14.9
_cell_volume 1994.2(18)
_computing_cell_refinement 'MSC/AFC Diffractometer Control'
_computing_data_collection 'MSC/AFC Diffractometer Control'
_computing_data_reduction 'teXsan Ver. 1.10'
_computing_publication_material 'teXsan Ver. 1.10'
_computing_structure_refinement 'teXsan Ver. 1.10'
_computing_structure_solution 'DIRDIF92 (PATTY)'
_diffrn_measurement_device_type 'Rigaku AFC7R'
_diffrn_measurement_method \w-2\q
_diffrn_radiation_type 'Mo K\a'
_diffrn_radiation_wavelength 0.7107
_diffrn_reflns_av_R_equivalents 0.036
_diffrn_reflns_limit_h_max 0
_diffrn_reflns_limit_h_min 0
_diffrn_reflns_limit_k_max 0
_diffrn_reflns_limit_k_min 0
_diffrn_reflns_limit_l_max 0
_diffrn_reflns_limit_l_min 0
_diffrn_reflns_number 9622
_diffrn_standards_decay_% 2.95
_diffrn_standards_interval_count 150
_diffrn_standards_number 3
_exptl_absorpt_coefficient_mu 3.982
_exptl_absorpt_correction_T_max 0.992
_exptl_absorpt_correction_T_min 0.788
_exptl_absorpt_correction_type psi-scan
_exptl_absorpt_process_details '(North, Phillips & Mathews, 1968)'
_exptl_crystal_colour yellow
_exptl_crystal_density_diffrn 1.612
_exptl_crystal_description prismatic
_exptl_crystal_size_max 0.800
_exptl_crystal_size_mid 0.300
_exptl_crystal_size_min 0.200
_refine_diff_density_max 1.50
_refine_diff_density_min -1.80
_refine_ls_extinction_method none
_refine_ls_goodness_of_fit_ref 2.918
_refine_ls_hydrogen_treatment noref
_refine_ls_number_parameters 431
_refine_ls_number_reflns 6037
_refine_ls_R_factor_gt 0.0610
_refine_ls_shift/su_max 0.4750
_refine_ls_structure_factor_coef F
_refine_ls_weighting_scheme unit
_refine_ls_wR_factor_ref 0.0804
_reflns_number_gt 6037
_reflns_number_total 0
_reflns_threshold_expression F^2^>2.0\s(F^2^)
_cod_data_source_file ja993185m_1.cif
_cod_data_source_block trans-10
_cod_original_cell_volume 1994(1)
_cod_original_sg_symbol_H-M 'P -1 '
_cod_original_formula_sum 'C36 H35  Mn O5 P2 Pt S '
_cod_database_code 4115871

loop_
_symmetry_equiv_pos_as_xyz
x,y,z
-x,-y,-z

loop_
_atom_site_label
_atom_site_type_symbol
_atom_site_fract_x
_atom_site_fract_y
_atom_site_fract_z
_atom_site_U_iso_or_equiv
_atom_site_adp_type
_atom_site_occupancy
_atom_site_calc_flag
Pt(1) Pt -0.21088(4) -0.34370(5) -0.33458(5) 0.0367(1) Uani 1.00 d
Mn(1) Mn 0.0281(2) -0.2826(2) -0.0911(2) 0.0409(6) Uani 1.00 d
S(1) S -0.1244(3) -0.2167(3) -0.2388(3) 0.0395(9) Uani 1.00 d
P(1) P -0.2868(3) -0.4697(3) -0.4147(3) 0.045(1) Uani 1.00 d
P(2) P -0.3225(3) -0.3081(3) -0.2017(3) 0.0408(10) Uani 1.00 d
O(1) O 0.1851(9) -0.206(1) -0.161(1) 0.082(5) Uani 1.00 d
O(2) O 0.230(1) -0.348(1) 0.075(1) 0.091(5) Uani 1.00 d
O(3) O -0.0265(10) -0.0927(10) 0.065(1) 0.075(4) Uani 1.00 d
O(4) O -0.0671(10) -0.4037(10) 0.027(1) 0.085(5) Uani 1.00 d
O(5) O 0.1014(10) -0.458(1) -0.258(1) 0.087(5) Uani 1.00 d
C(1) C -0.131(1) -0.381(1) -0.478(1) 0.054(5) Uani 1.00 d
C(2) C -0.395(1) -0.460(1) -0.341(2) 0.059(5) Uani 1.00 d
C(3) C -0.367(1) -0.423(1) -0.207(1) 0.051(4) Uani 1.00 d
C(4) C -0.344(1) -0.473(1) -0.579(1) 0.062(5) Uani 1.00 d
C(5) C -0.312(2) -0.554(2) -0.660(1) 0.078(7) Uani 1.00 d
C(6) C -0.358(2) -0.548(2) -0.787(2) 0.098(9) Uani 1.00 d
C(7) C -0.430(2) -0.466(3) -0.828(2) 0.13(1) Uani 1.00 d
C(8) C -0.458(2) -0.387(2) -0.751(3) 0.13(1) Uani 1.00 d
C(9) C -0.414(2) -0.388(2) -0.624(2) 0.080(7) Uani 1.00 d
C(10) C -0.207(1) -0.594(1) -0.387(1) 0.049(4) Uani 1.00 d
C(11) C -0.247(2) -0.680(2) -0.403(2) 0.081(7) Uani 1.00 d
C(12) C -0.183(2) -0.775(1) -0.378(2) 0.100(9) Uani 1.00 d
C(13) C -0.077(2) -0.784(2) -0.332(2) 0.094(8) Uani 1.00 d
C(14) C -0.041(2) -0.703(2) -0.316(2) 0.104(9) Uani 1.00 d
C(15) C -0.102(1) -0.606(1) -0.339(2) 0.066(5) Uani 1.00 d
C(16) C -0.443(1) -0.219(1) -0.261(1) 0.049(4) Uani 1.00 d
C(17) C -0.449(1) -0.166(1) -0.359(2) 0.063(5) Uani 1.00 d
C(18) C -0.545(2) -0.103(2) -0.409(2) 0.092(8) Uani 1.00 d
C(19) C -0.631(2) -0.096(2) -0.363(2) 0.092(8) Uani 1.00 d
C(20) C -0.623(2) -0.149(2) -0.266(2) 0.078(7) Uani 1.00 d
C(21) C -0.531(1) -0.209(1) -0.218(2) 0.066(6) Uani 1.00 d
C(22) C -0.2950(9) -0.261(1) -0.040(1) 0.041(4) Uani 1.00 d
C(23) C -0.276(1) -0.168(1) -0.010(2) 0.064(5) Uani 1.00 d
C(24) C -0.256(2) -0.130(2) 0.109(2) 0.081(7) Uani 1.00 d
C(25) C -0.253(2) -0.186(2) 0.204(2) 0.087(7) Uani 1.00 d
C(26) C -0.268(2) -0.279(2) 0.176(2) 0.098(8) Uani 1.00 d
C(27) C -0.290(1) -0.321(1) 0.053(1) 0.062(5) Uani 1.00 d
C(28) C -0.149(1) -0.103(2) -0.430(2) 0.071(6) Uani 1.00 d
C(29) C -0.067(1) -0.173(1) -0.345(1) 0.042(4) Uani 1.00 d
C(30) C 0.019(1) -0.125(1) -0.266(1) 0.045(4) Uani 1.00 d
C(31) C 0.074(1) -0.083(1) -0.341(1) 0.057(5) Uani 1.00 d
C(32) C 0.094(1) -0.201(1) -0.178(1) 0.049(4) Uani 1.00 d
C(33) C 0.152(1) -0.321(1) 0.011(1) 0.057(5) Uani 1.00 d
C(34) C -0.007(1) -0.167(1) 0.003(1) 0.053(5) Uani 1.00 d
C(35) C -0.033(1) -0.357(1) -0.020(1) 0.047(4) Uani 1.00 d
C(36) C 0.069(1) -0.391(1) -0.197(1) 0.054(5) Uani 1.00 d
H(31) H -0.0367 -0.2302 -0.3925 0.0504 Uiso 1.00 calc
H(32) H -0.0126 -0.0695 -0.2171 0.0533 Uiso 1.00 calc

loop_
_atom_site_aniso_label
_atom_site_aniso_U_11
_atom_site_aniso_U_22
_atom_site_aniso_U_33
_atom_site_aniso_U_12
_atom_site_aniso_U_13
_atom_site_aniso_U_23
Pt(1) 0.0347(3) 0.0473(3) 0.0318(2) -0.0189(2) 0.0074(2) -0.0029(2)
Mn(1) 0.044(1) 0.043(1) 0.037(1) -0.0130(9) 0.0070(9) 0.0021(9)
S(1) 0.046(2) 0.045(2) 0.032(2) -0.020(2) 0.009(1) -0.003(1)
P(1) 0.043(2) 0.056(2) 0.043(2) -0.026(2) 0.008(2) -0.003(2)
P(2) 0.042(2) 0.049(2) 0.037(2) -0.019(2) 0.012(1) 0.001(2)
O(1) 0.043(7) 0.12(1) 0.096(10) -0.037(7) -0.004(6) 0.039(8)
O(2) 0.075(9) 0.11(1) 0.072(9) 0.000(8) 0.001(7) 0.030(8)
O(3) 0.083(9) 0.069(8) 0.069(8) -0.027(7) 0.008(7) -0.013(7)
O(4) 0.072(9) 0.069(8) 0.13(1) -0.003(7) 0.049(8) 0.040(8)
O(5) 0.065(8) 0.10(1) 0.085(9) -0.006(7) 0.023(7) -0.030(8)
C(1) 0.043(8) 0.08(1) 0.040(8) -0.038(8) -0.002(6) -0.006(7)
C(2) 0.039(8) 0.06(1) 0.08(1) -0.021(8) 0.014(8) 0.013(9)
C(3) 0.054(9) 0.062(10) 0.044(8) -0.023(8) 0.009(7) 0.015(7)
C(4) 0.08(1) 0.09(1) 0.033(7) -0.07(1) -0.007(7) -0.007(8)
C(5) 0.10(1) 0.13(2) 0.032(8) -0.07(1) 0.012(8) -0.012(9)
C(6) 0.11(2) 0.18(3) 0.05(1) -0.10(2) 0.02(1) -0.01(1)
C(7) 0.15(2) 0.22(4) 0.05(1) -0.15(3) -0.04(1) 0.05(2)
C(8) 0.15(2) 0.17(3) 0.09(2) -0.12(2) -0.06(2) 0.08(2)
C(9) 0.09(1) 0.07(1) 0.08(1) -0.04(1) -0.01(1) 0.04(1)
C(10) 0.051(9) 0.060(9) 0.027(6) -0.011(7) -0.005(6) 0.002(6)
C(11) 0.11(2) 0.08(1) 0.07(1) -0.05(1) 0.04(1) -0.02(1)
C(12) 0.18(3) 0.04(1) 0.08(1) -0.03(1) 0.04(2) -0.010(10)
C(13) 0.09(2) 0.09(2) 0.08(1) 0.00(1) 0.00(1) 0.00(1)
C(14) 0.10(2) 0.12(2) 0.08(2) 0.00(2) 0.02(1) -0.01(1)
C(15) 0.07(1) 0.047(10) 0.07(1) 0.005(8) 0.006(9) 0.002(8)
C(16) 0.047(8) 0.056(9) 0.051(8) -0.018(7) 0.019(7) -0.003(7)
C(17) 0.07(1) 0.06(1) 0.06(1) -0.006(8) 0.025(9) 0.008(8)
C(18) 0.09(2) 0.10(2) 0.08(1) 0.02(1) 0.02(1) 0.05(1)
C(19) 0.06(1) 0.10(2) 0.09(2) 0.02(1) 0.00(1) 0.02(1)
C(20) 0.07(1) 0.07(1) 0.09(1) 0.00(1) 0.03(1) 0.01(1)
C(21) 0.06(1) 0.07(1) 0.07(1) 0.001(9) 0.026(9) 0.025(9)
C(22) 0.019(6) 0.068(10) 0.027(6) 0.004(6) -0.003(5) 0.013(6)
C(23) 0.08(1) 0.05(1) 0.06(1) -0.016(9) 0.026(9) -0.007(8)
C(24) 0.09(1) 0.09(1) 0.06(1) -0.05(1) 0.011(10) -0.04(1)
C(25) 0.07(1) 0.14(2) 0.04(1) -0.02(1) 0.019(9) -0.01(1)
C(26) 0.08(1) 0.18(3) 0.04(1) -0.02(2) 0.012(9) 0.03(1)
C(27) 0.06(1) 0.08(1) 0.052(9) -0.030(9) 0.017(8) -0.001(8)
C(28) 0.06(1) 0.09(1) 0.06(1) -0.023(10) -0.004(8) 0.025(10)
C(29) 0.050(8) 0.048(8) 0.036(7) -0.025(7) 0.006(6) 0.008(6)
C(30) 0.046(8) 0.046(8) 0.047(8) -0.019(7) 0.016(6) -0.003(6)
C(31) 0.057(9) 0.07(1) 0.058(9) -0.047(9) 0.000(7) 0.012(8)
C(32) 0.07(1) 0.047(8) 0.037(7) -0.032(8) 0.011(7) 0.004(6)
C(33) 0.049(9) 0.08(1) 0.031(7) -0.012(8) -0.010(6) 0.015(7)
C(34) 0.062(10) 0.052(9) 0.043(8) -0.023(8) 0.002(7) -0.003(7)
C(35) 0.049(8) 0.040(8) 0.050(8) 0.002(6) 0.014(7) 0.011(6)
C(36) 0.047(9) 0.07(1) 0.046(8) -0.006(8) 0.012(7) 0.007(8)

loop_
_atom_type_symbol
_atom_type_description
_atom_type_scat_dispersion_real
_atom_type_scat_dispersion_imag
_atom_type_scat_source
C C 0.003 0.002
;International Tables for Crystallography
(1992, Vol. C, Tables 4.2.6.8 and 6.1.1.1)
;
H H 0.000 0.000
;International Tables for Crystallography
(1992, Vol. C, Table 6.1.1.2)
;
O O 0.011 0.006
;International Tables for Crystallography
(1992, Vol. C, Tables 4.2.6.8 and 6.1.1.1)
;
P P 0.102 0.094
;International Tables for Crystallography
(1992, Vol. C, Tables 4.2.6.8 and 6.1.1.1)
;
S S 0.125 0.123
;International Tables for Crystallography
(1992, Vol. C, Tables 4.2.6.8 and 6.1.1.1)
;
Mn Mn 0.337 0.728
;International Tables for Crystallography
(1992, Vol. C, Tables 4.2.6.8 and 6.1.1.1)
;
Pt Pt -1.703 8.390
;International Tables for Crystallography
(1992, Vol. C, Tables 4.2.6.8 and 6.1.1.1)
;

loop_
_geom_angle_atom_site_label_1
_geom_angle_atom_site_label_2
_geom_angle_atom_site_label_3
_geom_angle
_geom_angle_site_symmetry_1
_geom_angle_site_symmetry_2
_geom_angle_site_symmetry_3
_geom_angle_publ_flag
S(1) Pt(1) P(1) 176.2(1) 1_555 1_555 1_555 yes
S(1) Pt(1) P(2) 93.7(1) 1_555 1_555 1_555 yes
S(1) Pt(1) C(1) 94.1(4) 1_555 1_555 1_555 yes
P(1) Pt(1) P(2) 85.4(1) 1_555 1_555 1_555 yes
P(1) Pt(1) C(1) 87.2(4) 1_555 1_555 1_555 yes
P(2) Pt(1) C(1) 170.2(4) 1_555 1_555 1_555 yes
S(1) Mn(1) C(32) 83.3(5) 1_555 1_555 1_555 yes
S(1) Mn(1) C(33) 171.7(6) 1_555 1_555 1_555 yes
S(1) Mn(1) C(34) 86.2(5) 1_555 1_555 1_555 yes
S(1) Mn(1) C(35) 95.1(5) 1_555 1_555 1_555 yes
S(1) Mn(1) C(36) 92.3(5) 1_555 1_555 1_555 yes
C(32) Mn(1) C(33) 88.5(7) 1_555 1_555 1_555 yes
C(32) Mn(1) C(34) 86.1(6) 1_555 1_555 1_555 yes
C(32) Mn(1) C(35) 177.9(6) 1_555 1_555 1_555 yes
C(32) Mn(1) C(36) 87.3(6) 1_555 1_555 1_555 yes
C(33) Mn(1) C(34) 92.5(7) 1_555 1_555 1_555 yes
C(33) Mn(1) C(35) 93.1(7) 1_555 1_555 1_555 yes
C(33) Mn(1) C(36) 88.0(7) 1_555 1_555 1_555 yes
C(34) Mn(1) C(35) 95.3(7) 1_555 1_555 1_555 yes
C(34) Mn(1) C(36) 173.4(7) 1_555 1_555 1_555 yes
C(35) Mn(1) C(36) 91.3(7) 1_555 1_555 1_555 yes
Pt(1) S(1) Mn(1) 111.5(2) 1_555 1_555 1_555 yes
Pt(1) S(1) C(29) 111.5(4) 1_555 1_555 1_555 yes
Mn(1) S(1) C(29) 99.6(5) 1_555 1_555 1_555 yes
Pt(1) P(1) C(2) 108.6(5) 1_555 1_555 1_555 yes
Pt(1) P(1) C(4) 117.0(5) 1_555 1_555 1_555 yes
Pt(1) P(1) C(10) 115.1(5) 1_555 1_555 1_555 yes
C(2) P(1) C(4) 104.8(8) 1_555 1_555 1_555 yes
C(2) P(1) C(10) 104.3(7) 1_555 1_555 1_555 yes
C(4) P(1) C(10) 105.9(8) 1_555 1_555 1_555 yes
Pt(1) P(2) C(3) 105.8(5) 1_555 1_555 1_555 yes
Pt(1) P(2) C(16) 112.1(5) 1_555 1_555 1_555 yes
Pt(1) P(2) C(22) 127.0(4) 1_555 1_555 1_555 yes
C(3) P(2) C(16) 101.3(7) 1_555 1_555 1_555 yes
C(3) P(2) C(22) 106.5(7) 1_555 1_555 1_555 yes
C(16) P(2) C(22) 101.4(6) 1_555 1_555 1_555 yes
Pt(1) C(1) H(1) 109(1) 1_555 1_555 1_555 no
Pt(1) C(1) H(2) 109(1) 1_555 1_555 1_555 no
Pt(1) C(1) H(3) 109(1) 1_555 1_555 1_555 no
H(1) C(1) H(2) 109(1) 1_555 1_555 1_555 no
H(1) C(1) H(3) 109(1) 1_555 1_555 1_555 no
H(2) C(1) H(3) 109(1) 1_555 1_555 1_555 no
P(1) C(2) C(3) 109.5(10) 1_555 1_555 1_555 yes
P(1) C(2) H(4) 109(1) 1_555 1_555 1_555 no
P(1) C(2) H(5) 109(1) 1_555 1_555 1_555 no
C(3) C(2) H(4) 109(1) 1_555 1_555 1_555 no
C(3) C(2) H(5) 109(1) 1_555 1_555 1_555 no
H(4) C(2) H(5) 109(1) 1_555 1_555 1_555 no
P(2) C(3) C(2) 107.7(10) 1_555 1_555 1_555 yes
P(2) C(3) H(6) 110(1) 1_555 1_555 1_555 no
P(2) C(3) H(7) 110(1) 1_555 1_555 1_555 no
C(2) C(3) H(6) 109(1) 1_555 1_555 1_555 no
C(2) C(3) H(7) 109(1) 1_555 1_555 1_555 no
H(6) C(3) H(7) 109(1) 1_555 1_555 1_555 no
P(1) C(4) C(5) 122(1) 1_555 1_555 1_555 yes
P(1) C(4) C(9) 118(1) 1_555 1_555 1_555 yes
C(5) C(4) C(9) 119(1) 1_555 1_555 1_555 yes
C(4) C(5) C(6) 118(2) 1_555 1_555 1_555 yes
C(4) C(5) H(8) 120(1) 1_555 1_555 1_555 no
C(6) C(5) H(8) 121(2) 1_555 1_555 1_555 no
C(5) C(6) C(7) 120(2) 1_555 1_555 1_555 yes
C(5) C(6) H(9) 119(2) 1_555 1_555 1_555 no
C(7) C(6) H(9) 120(2) 1_555 1_555 1_555 no
C(6) C(7) C(8) 121(2) 1_555 1_555 1_555 yes
C(6) C(7) H(10) 119(3) 1_555 1_555 1_555 no
C(8) C(7) H(10) 119(4) 1_555 1_555 1_555 no
C(7) C(8) C(9) 120(2) 1_555 1_555 1_555 yes
C(7) C(8) H(11) 119(2) 1_555 1_555 1_555 no
C(9) C(8) H(11) 119(3) 1_555 1_555 1_555 no
C(4) C(9) C(8) 119(2) 1_555 1_555 1_555 yes
C(4) C(9) H(12) 119(1) 1_555 1_555 1_555 no
C(8) C(9) H(12) 120(2) 1_555 1_555 1_555 no
P(1) C(10) C(11) 123(1) 1_555 1_555 1_555 yes
P(1) C(10) C(15) 119(1) 1_555 1_555 1_555 yes
C(11) C(10) C(15) 117(1) 1_555 1_555 1_555 yes
C(10) C(11) C(12) 121(2) 1_555 1_555 1_555 yes
C(10) C(11) H(13) 119(2) 1_555 1_555 1_555 no
C(12) C(11) H(13) 119(2) 1_555 1_555 1_555 no
C(11) C(12) C(13) 119(2) 1_555 1_555 1_555 yes
C(11) C(12) H(14) 120(2) 1_555 1_555 1_555 no
C(13) C(12) H(14) 120(2) 1_555 1_555 1_555 no
C(12) C(13) C(14) 118(2) 1_555 1_555 1_555 yes
C(12) C(13) H(15) 120(2) 1_555 1_555 1_555 no
C(14) C(13) H(15) 120(2) 1_555 1_555 1_555 no
C(13) C(14) C(15) 124(2) 1_555 1_555 1_555 yes
C(13) C(14) H(16) 118(2) 1_555 1_555 1_555 no
C(15) C(14) H(16) 117(2) 1_555 1_555 1_555 no
C(10) C(15) C(14) 118(1) 1_555 1_555 1_555 yes
C(10) C(15) H(17) 120(1) 1_555 1_555 1_555 no
C(14) C(15) H(17) 120(2) 1_555 1_555 1_555 no
P(2) C(16) C(17) 119(1) 1_555 1_555 1_555 yes
P(2) C(16) C(21) 121(1) 1_555 1_555 1_555 yes
C(17) C(16) C(21) 118(1) 1_555 1_555 1_555 yes
C(16) C(17) C(18) 118(1) 1_555 1_555 1_555 yes
C(16) C(17) H(18) 120(1) 1_555 1_555 1_555 no
C(18) C(17) H(18) 120(1) 1_555 1_555 1_555 no
C(17) C(18) C(19) 120(1) 1_555 1_555 1_555 yes
C(17) C(18) H(19) 119(2) 1_555 1_555 1_555 no
C(19) C(18) H(19) 119(2) 1_555 1_555 1_555 no
C(18) C(19) C(20) 120(1) 1_555 1_555 1_555 yes
C(18) C(19) H(20) 119(2) 1_555 1_555 1_555 no
C(20) C(19) H(20) 120(2) 1_555 1_555 1_555 no
C(19) C(20) C(21) 119(1) 1_555 1_555 1_555 yes
C(19) C(20) H(21) 120(2) 1_555 1_555 1_555 no
C(21) C(20) H(21) 120(2) 1_555 1_555 1_555 no
C(16) C(21) C(20) 122(1) 1_555 1_555 1_555 yes
C(16) C(21) H(22) 118(1) 1_555 1_555 1_555 no
C(20) C(21) H(22) 118(1) 1_555 1_555 1_555 no
P(2) C(22) C(23) 119(1) 1_555 1_555 1_555 yes
P(2) C(22) C(27) 121(1) 1_555 1_555 1_555 yes
C(23) C(22) C(27) 119(1) 1_555 1_555 1_555 yes
C(22) C(23) C(24) 121(1) 1_555 1_555 1_555 yes
C(22) C(23) H(23) 119(1) 1_555 1_555 1_555 no
C(24) C(23) H(23) 119(1) 1_555 1_555 1_555 no
C(23) C(24) C(25) 120(1) 1_555 1_555 1_555 yes
C(23) C(24) H(24) 119(2) 1_555 1_555 1_555 no
C(25) C(24) H(24) 119(1) 1_555 1_555 1_555 no
C(24) C(25) C(26) 118(1) 1_555 1_555 1_555 yes
C(24) C(25) H(25) 121(2) 1_555 1_555 1_555 no
C(26) C(25) H(25) 120(2) 1_555 1_555 1_555 no
C(25) C(26) C(27) 121(1) 1_555 1_555 1_555 yes
C(25) C(26) H(26) 119(2) 1_555 1_555 1_555 no
C(27) C(26) H(26) 118(2) 1_555 1_555 1_555 no
C(22) C(27) C(26) 117(1) 1_555 1_555 1_555 yes
C(22) C(27) H(27) 121(1) 1_555 1_555 1_555 no
C(26) C(27) H(27) 121(1) 1_555 1_555 1_555 no
C(29) C(28) H(28) 109(1) 1_555 1_555 1_555 no
C(29) C(28) H(29) 109(1) 1_555 1_555 1_555 no
C(29) C(28) H(30) 109(1) 1_555 1_555 1_555 no
H(28) C(28) H(29) 109(1) 1_555 1_555 1_555 no
H(28) C(28) H(30) 109(1) 1_555 1_555 1_555 no
H(29) C(28) H(30) 109(1) 1_555 1_555 1_555 no
S(1) C(29) C(28) 110(1) 1_555 1_555 1_555 yes
S(1) C(29) C(30) 107.0(9) 1_555 1_555 1_555 yes
S(1) C(29) H(31) 108.7(10) 1_555 1_555 1_555 no
C(28) C(29) C(30) 113(1) 1_555 1_555 1_555 yes
C(28) C(29) H(31) 108(1) 1_555 1_555 1_555 no
C(30) C(29) H(31) 108(1) 1_555 1_555 1_555 no
C(29) C(30) C(31) 113(1) 1_555 1_555 1_555 yes
C(29) C(30) C(32) 109(1) 1_555 1_555 1_555 yes
C(29) C(30) H(32) 107(1) 1_555 1_555 1_555 no
C(31) C(30) C(32) 112(1) 1_555 1_555 1_555 yes
C(31) C(30) H(32) 107(1) 1_555 1_555 1_555 no
C(32) C(30) H(32) 107(1) 1_555 1_555 1_555 no
C(30) C(31) H(33) 109(1) 1_555 1_555 1_555 no
C(30) C(31) H(34) 109(1) 1_555 1_555 1_555 no
C(30) C(31) H(35) 109(1) 1_555 1_555 1_555 no
H(33) C(31) H(34) 109(1) 1_555 1_555 1_555 no
H(33) C(31) H(35) 109(1) 1_555 1_555 1_555 no
H(34) C(31) H(35) 109(1) 1_555 1_555 1_555 no
Mn(1) C(32) O(1) 125(1) 1_555 1_555 1_555 yes
Mn(1) C(32) C(30) 116(1) 1_555 1_555 1_555 yes
O(1) C(32) C(30) 118(1) 1_555 1_555 1_555 yes
Mn(1) C(33) O(2) 178(1) 1_555 1_555 1_555 yes
Mn(1) C(34) O(3) 178(1) 1_555 1_555 1_555 yes
Mn(1) C(35) O(4) 177(1) 1_555 1_555 1_555 yes
Mn(1) C(36) O(5) 174(1) 1_555 1_555 1_555 yes
C(38) C(37) H(36) 113(4) 1_555 1_555 1_555 no
C(38) C(37) H(37) 111(3) 1_555 1_555 1_555 no
C(38) C(37) H(38) 116(4) 1_555 1_555 1_555 no
H(36) C(37) H(37) 104(3) 1_555 1_555 1_555 no
H(36) C(37) H(38) 106(3) 1_555 1_555 1_555 no
H(37) C(37) H(38) 104(3) 1_555 1_555 1_555 no
O(6) C(38) C(37) 116(4) 1_555 1_555 1_555 yes
O(6) C(38) C(39) 117(4) 1_555 1_555 1_555 yes
C(37) C(38) C(39) 125(4) 1_555 1_555 1_555 yes
C(38) C(39) H(39) 115(3) 1_555 1_555 1_555 no
C(38) C(39) H(40) 110(3) 1_555 1_555 1_555 no
C(38) C(39) H(41) 112(3) 1_555 1_555 1_555 no
H(39) C(39) H(40) 104(3) 1_555 1_555 1_555 no
H(39) C(39) H(41) 106(3) 1_555 1_555 1_555 no
H(40) C(39) H(41) 105(3) 1_555 1_555 1_555 no

loop_
_geom_bond_atom_site_label_1
_geom_bond_atom_site_label_2
_geom_bond_distance
_geom_bond_publ_flag
Pt(1) S(1) 2.363(3) yes
Pt(1) P(1) 2.231(4) yes
Pt(1) P(2) 2.317(4) yes
Pt(1) C(1) 2.11(2) yes
Mn(1) S(1) 2.389(4) yes
Mn(1) C(32) 2.08(1) yes
Mn(1) C(33) 1.80(1) yes
Mn(1) C(34) 1.82(2) yes
Mn(1) C(35) 1.85(2) yes
Mn(1) C(36) 1.84(2) yes
S(1) C(29) 1.81(1) yes
P(1) C(2) 1.85(2) yes
P(1) C(4) 1.82(1) yes
P(1) C(10) 1.80(2) yes
P(2) C(3) 1.83(1) yes
P(2) C(16) 1.82(2) yes
P(2) C(22) 1.83(1) yes
O(1) C(32) 1.20(2) yes
O(2) C(33) 1.14(2) yes
O(3) C(34) 1.17(2) yes
O(4) C(35) 1.13(2) yes
O(5) C(36) 1.13(2) yes
O(6) C(38) 1.20(5) yes
C(1) H(1) 0.950 no
C(1) H(2) 0.949 no
C(1) H(3) 0.950 no
C(2) C(3) 1.51(2) yes
C(2) H(4) 0.950 no
C(2) H(5) 0.950 no
C(3) H(6) 0.949 no
C(3) H(7) 0.952 no
C(4) C(5) 1.39(3) yes
C(4) C(9) 1.38(3) yes
C(5) C(6) 1.42(3) yes
C(5) H(8) 0.952 no
C(6) C(7) 1.35(4) yes
C(6) H(9) 0.956 no
C(7) C(8) 1.33(4) yes
C(7) H(10) 0.943 no
C(8) C(9) 1.41(3) yes
C(8) H(11) 0.953 no
C(9) H(12) 0.953 no
C(10) C(11) 1.42(2) yes
C(10) C(15) 1.39(2) yes
C(11) C(12) 1.39(3) yes
C(11) H(13) 0.952 no
C(12) C(13) 1.40(3) yes
C(12) H(14) 0.948 no
C(13) C(14) 1.31(3) yes
C(13) H(15) 0.951 no
C(14) C(15) 1.40(3) yes
C(14) H(16) 0.955 no
C(15) H(17) 0.952 no
C(16) C(17) 1.38(2) yes
C(16) C(21) 1.38(2) yes
C(17) C(18) 1.41(2) yes
C(17) H(18) 0.949 no
C(18) C(19) 1.39(3) yes
C(18) H(19) 0.950 no
C(19) C(20) 1.35(3) yes
C(19) H(20) 0.951 no
C(20) C(21) 1.35(2) yes
C(20) H(21) 0.952 no
C(21) H(22) 0.950 no
C(22) C(23) 1.36(2) yes
C(22) C(27) 1.39(2) yes
C(23) C(24) 1.36(2) yes
C(23) H(23) 0.951 no
C(24) C(25) 1.38(3) yes
C(24) H(24) 0.948 no
C(25) C(26) 1.34(3) yes
C(25) H(25) 0.947 no
C(26) C(27) 1.42(3) yes
C(26) H(26) 0.954 no
C(27) H(27) 0.952 no
C(28) C(29) 1.51(2) yes
C(28) H(28) 0.952 no
C(28) H(29) 0.947 no
C(28) H(30) 0.950 no
C(29) C(30) 1.54(2) yes
C(29) H(31) 0.952 no
C(30) C(31) 1.51(2) yes
C(30) C(32) 1.54(2) yes
C(30) H(32) 0.951 no
C(31) H(33) 0.953 no
C(31) H(34) 0.948 no
C(31) H(35) 0.953 no
C(37) C(38) 1.47(5) yes
C(37) H(36) 0.966 no
C(37) H(37) 0.990 no
C(37) H(38) 0.974 no
C(38) C(39) 1.45(5) yes
C(39) H(39) 0.971 no
C(39) H(40) 0.986 no
C(39) H(41) 0.965 no

loop_
_geom_contact_atom_site_label_1
_geom_contact_atom_site_label_2
_geom_contact_distance
_geom_contact_site_symmetry_2
O(1) C(20) 3.45(2) 1_455
O(1) C(39) 3.45(4) 1_455
O(2) C(3) 3.55(2) 2_565
O(3) O(3) 3.43(3) 2_555
O(3) C(13) 3.46(3) 2_565
O(3) C(30) 3.51(2) 2_555
O(4) O(4) 2.90(3) 2_565
O(4) C(35) 3.23(2) 2_565
O(4) C(14) 3.53(3) 2_565
O(5) C(5) 3.29(2) 2_566
O(5) C(6) 3.46(3) 2_566
O(5) C(1) 3.50(2) 2_566
O(6) C(18) 3.28(5) 1_554

loop_
_geom_torsion_atom_site_label_1
_geom_torsion_atom_site_label_2
_geom_torsion_atom_site_label_3
_geom_torsion_atom_site_label_4
_geom_torsion
_geom_torsion_site_symmetry_1
_geom_torsion_site_symmetry_2
_geom_torsion_site_symmetry_3
_geom_torsion_site_symmetry_4
_geom_torsion_publ_flag
Pt(1) S(1) Mn(1) C(32) -132.9(4) 1_555 1_555 1_555 1_555 yes
Pt(1) S(1) Mn(1) C(33) -137(3) 1_555 1_555 1_555 1_555 yes
Pt(1) S(1) Mn(1) C(34) 140.7(5) 1_555 1_555 1_555 1_555 yes
Pt(1) S(1) Mn(1) C(35) 45.7(5) 1_555 1_555 1_555 1_555 yes
Pt(1) S(1) Mn(1) C(36) -45.8(5) 1_555 1_555 1_555 1_555 yes
Pt(1) S(1) C(29) C(28) -77(1) 1_555 1_555 1_555 1_555 yes
Pt(1) S(1) C(29) C(30) 158.5(8) 1_555 1_555 1_555 1_555 yes
Pt(1) P(1) C(2) C(3) 35(1) 1_555 1_555 1_555 1_555 yes
Pt(1) P(1) C(4) C(5) -119(1) 1_555 1_555 1_555 1_555 yes
Pt(1) P(1) C(4) C(9) 54(1) 1_555 1_555 1_555 1_555 yes
Pt(1) P(1) C(10) C(11) -163(1) 1_555 1_555 1_555 1_555 yes
Pt(1) P(1) C(10) C(15) 11(1) 1_555 1_555 1_555 1_555 yes
Pt(1) P(2) C(3) C(2) 45(1) 1_555 1_555 1_555 1_555 yes
Pt(1) P(2) C(16) C(17) 14(1) 1_555 1_555 1_555 1_555 yes
Pt(1) P(2) C(16) C(21) -160(1) 1_555 1_555 1_555 1_555 yes
Pt(1) P(2) C(22) C(23) -65(1) 1_555 1_555 1_555 1_555 yes
Pt(1) P(2) C(22) C(27) 112(1) 1_555 1_555 1_555 1_555 yes
Mn(1) S(1) Pt(1) P(1) -19(2) 1_555 1_555 1_555 1_555 yes
Mn(1) S(1) Pt(1) P(2) -95.4(2) 1_555 1_555 1_555 1_555 yes
Mn(1) S(1) Pt(1) C(1) 90.4(5) 1_555 1_555 1_555 1_555 yes
Mn(1) S(1) C(29) C(28) 164(1) 1_555 1_555 1_555 1_555 yes
Mn(1) S(1) C(29) C(30) 40.7(10) 1_555 1_555 1_555 1_555 yes
Mn(1) C(32) C(30) C(29) 42(1) 1_555 1_555 1_555 1_555 yes
Mn(1) C(32) C(30) C(31) 169.9(10) 1_555 1_555 1_555 1_555 yes
S(1) Pt(1) P(1) C(2) -82(2) 1_555 1_555 1_555 1_555 yes
S(1) Pt(1) P(1) C(4) 159(2) 1_555 1_555 1_555 1_555 yes
S(1) Pt(1) P(1) C(10) 34(2) 1_555 1_555 1_555 1_555 yes
S(1) Pt(1) P(2) C(3) 157.5(5) 1_555 1_555 1_555 1_555 yes
S(1) Pt(1) P(2) C(16) -93.0(5) 1_555 1_555 1_555 1_555 yes
S(1) Pt(1) P(2) C(22) 32.0(6) 1_555 1_555 1_555 1_555 yes
S(1) Mn(1) C(32) O(1) 170(1) 1_555 1_555 1_555 1_555 yes
S(1) Mn(1) C(32) C(30) -12.6(9) 1_555 1_555 1_555 1_555 yes
S(1) Mn(1) C(33) O(2) 121(42) 1_555 1_555 1_555 1_555 yes
S(1) Mn(1) C(34) O(3) 154(53) 1_555 1_555 1_555 1_555 yes
S(1) Mn(1) C(35) O(4) -175(27) 1_555 1_555 1_555 1_555 yes
S(1) Mn(1) C(36) O(5) -145(16) 1_555 1_555 1_555 1_555 yes
S(1) C(29) C(30) C(31) 179(1) 1_555 1_555 1_555 1_555 yes
S(1) C(29) C(30) C(32) -54(1) 1_555 1_555 1_555 1_555 yes
P(1) Pt(1) S(1) C(29) -129(2) 1_555 1_555 1_555 1_555 yes
P(1) Pt(1) P(2) C(3) -18.8(5) 1_555 1_555 1_555 1_555 yes
P(1) Pt(1) P(2) C(16) 90.7(5) 1_555 1_555 1_555 1_555 yes
P(1) Pt(1) P(2) C(22) -144.4(6) 1_555 1_555 1_555 1_555 yes
P(1) C(2) C(3) P(2) -51(1) 1_555 1_555 1_555 1_555 yes
P(1) C(4) C(5) C(6) 177(1) 1_555 1_555 1_555 1_555 yes
P(1) C(4) C(9) C(8) -178(1) 1_555 1_555 1_555 1_555 yes
P(1) C(10) C(11) C(12) 178(1) 1_555 1_555 1_555 1_555 yes
P(1) C(10) C(15) C(14) -178(1) 1_555 1_555 1_555 1_555 yes
P(2) Pt(1) S(1) C(29) 154.2(5) 1_555 1_555 1_555 1_555 yes
P(2) Pt(1) P(1) C(2) -5.6(6) 1_555 1_555 1_555 1_555 yes
P(2) Pt(1) P(1) C(4) -123.9(7) 1_555 1_555 1_555 1_555 yes
P(2) Pt(1) P(1) C(10) 110.9(5) 1_555 1_555 1_555 1_555 yes
P(2) C(16) C(17) C(18) -175(1) 1_555 1_555 1_555 1_555 yes
P(2) C(16) C(21) C(20) 175(1) 1_555 1_555 1_555 1_555 yes
P(2) C(22) C(23) C(24) -179(1) 1_555 1_555 1_555 1_555 yes
P(2) C(22) C(27) C(26) -179(1) 1_555 1_555 1_555 1_555 yes
O(1) C(32) Mn(1) C(33) -10(1) 1_555 1_555 1_555 1_555 yes
O(1) C(32) Mn(1) C(34) -103(1) 1_555 1_555 1_555 1_555 yes
O(1) C(32) Mn(1) C(35) 127(16) 1_555 1_555 1_555 1_555 yes
O(1) C(32) Mn(1) C(36) 77(1) 1_555 1_555 1_555 1_555 yes
O(1) C(32) C(30) C(29) -139(1) 1_555 1_555 1_555 1_555 yes
O(1) C(32) C(30) C(31) -12(1) 1_555 1_555 1_555 1_555 yes
O(2) C(33) Mn(1) C(32) 116(44) 1_555 1_555 1_555 1_555 yes
O(2) C(33) Mn(1) C(34) -157(44) 1_555 1_555 1_555 1_555 yes
O(2) C(33) Mn(1) C(35) -61(44) 1_555 1_555 1_555 1_555 yes
O(2) C(33) Mn(1) C(36) 29(44) 1_555 1_555 1_555 1_555 yes
O(3) C(34) Mn(1) C(32) 70(53) 1_555 1_555 1_555 1_555 yes
O(3) C(34) Mn(1) C(33) -17(53) 1_555 1_555 1_555 1_555 yes
O(3) C(34) Mn(1) C(35) -110(53) 1_555 1_555 1_555 1_555 yes
O(3) C(34) Mn(1) C(36) 76(54) 1_555 1_555 1_555 1_555 yes
O(4) C(35) Mn(1) C(32) -133(26) 1_555 1_555 1_555 1_555 yes
O(4) C(35) Mn(1) C(33) 4(27) 1_555 1_555 1_555 1_555 yes
O(4) C(35) Mn(1) C(34) 97(27) 1_555 1_555 1_555 1_555 yes
O(4) C(35) Mn(1) C(36) -83(27) 1_555 1_555 1_555 1_555 yes
O(5) C(36) Mn(1) C(32) -62(16) 1_555 1_555 1_555 1_555 yes
O(5) C(36) Mn(1) C(33) 26(16) 1_555 1_555 1_555 1_555 yes
O(5) C(36) Mn(1) C(34) -68(18) 1_555 1_555 1_555 1_555 yes
O(5) C(36) Mn(1) C(35) 119(16) 1_555 1_555 1_555 1_555 yes
C(1) Pt(1) S(1) C(29) -20.0(7) 1_555 1_555 1_555 1_555 yes
C(1) Pt(1) P(1) C(2) 168.0(7) 1_555 1_555 1_555 1_555 yes
C(1) Pt(1) P(1) C(4) 49.8(9) 1_555 1_555 1_555 1_555 yes
C(1) Pt(1) P(1) C(10) -75.5(7) 1_555 1_555 1_555 1_555 yes
C(1) Pt(1) P(2) C(3) -59(2) 1_555 1_555 1_555 1_555 yes
C(1) Pt(1) P(2) C(16) 50(2) 1_555 1_555 1_555 1_555 yes
C(1) Pt(1) P(2) C(22) 174(2) 1_555 1_555 1_555 1_555 yes
C(2) P(1) C(4) C(5) 119(1) 1_555 1_555 1_555 1_555 yes
C(2) P(1) C(4) C(9) -66(1) 1_555 1_555 1_555 1_555 yes
C(2) P(1) C(10) C(11) -44(1) 1_555 1_555 1_555 1_555 yes
C(2) P(1) C(10) C(15) 130(1) 1_555 1_555 1_555 1_555 yes
C(2) C(3) P(2) C(16) -71(1) 1_555 1_555 1_555 1_555 yes
C(2) C(3) P(2) C(22) -177.3(10) 1_555 1_555 1_555 1_555 yes
C(3) P(2) C(16) C(17) 126(1) 1_555 1_555 1_555 1_555 yes
C(3) P(2) C(16) C(21) -48(1) 1_555 1_555 1_555 1_555 yes
C(3) P(2) C(22) C(23) 169(1) 1_555 1_555 1_555 1_555 yes
C(3) P(2) C(22) C(27) -12(1) 1_555 1_555 1_555 1_555 yes
C(3) C(2) P(1) C(4) 161(1) 1_555 1_555 1_555 1_555 yes
C(3) C(2) P(1) C(10) -87(1) 1_555 1_555 1_555 1_555 yes
C(4) P(1) C(10) C(11) 65(1) 1_555 1_555 1_555 1_555 yes
C(4) P(1) C(10) C(15) -119(1) 1_555 1_555 1_555 1_555 yes
C(4) C(5) C(6) C(7) -1(2) 1_555 1_555 1_555 1_555 yes
C(4) C(9) C(8) C(7) 2(3) 1_555 1_555 1_555 1_555 yes
C(5) C(4) P(1) C(10) 10(1) 1_555 1_555 1_555 1_555 yes
C(5) C(4) C(9) C(8) -4(2) 1_555 1_555 1_555 1_555 yes
C(5) C(6) C(7) C(8) 0(3) 1_555 1_555 1_555 1_555 yes
C(6) C(5) C(4) C(9) 4(2) 1_555 1_555 1_555 1_555 yes
C(6) C(7) C(8) C(9) 0(3) 1_555 1_555 1_555 1_555 yes
C(9) C(4) P(1) C(10) -176(1) 1_555 1_555 1_555 1_555 yes
C(10) C(11) C(12) C(13) -2(3) 1_555 1_555 1_555 1_555 yes
C(10) C(15) C(14) C(13) 3(3) 1_555 1_555 1_555 1_555 yes
C(11) C(10) C(15) C(14) -3(2) 1_555 1_555 1_555 1_555 yes
C(11) C(12) C(13) C(14) 2(3) 1_555 1_555 1_555 1_555 yes
C(12) C(11) C(10) C(15) 3(2) 1_555 1_555 1_555 1_555 yes
C(12) C(13) C(14) C(15) -2(3) 1_555 1_555 1_555 1_555 yes
C(16) P(2) C(22) C(23) 64(1) 1_555 1_555 1_555 1_555 yes
C(16) P(2) C(22) C(27) -117(1) 1_555 1_555 1_555 1_555 yes
C(16) C(17) C(18) C(19) 1(3) 1_555 1_555 1_555 1_555 yes
C(16) C(21) C(20) C(19) -1(3) 1_555 1_555 1_555 1_555 yes
C(17) C(16) P(2) C(22) -124(1) 1_555 1_555 1_555 1_555 yes
C(17) C(16) C(21) C(20) 0(2) 1_555 1_555 1_555 1_555 yes
C(17) C(18) C(19) C(20) -1(3) 1_555 1_555 1_555 1_555 yes
C(18) C(17) C(16) C(21) 0(2) 1_555 1_555 1_555 1_555 yes
C(18) C(19) C(20) C(21) 1(3) 1_555 1_555 1_555 1_555 yes
C(21) C(16) P(2) C(22) 61(1) 1_555 1_555 1_555 1_555 yes
C(22) C(23) C(24) C(25) 0(3) 1_555 1_555 1_555 1_555 yes
C(22) C(27) C(26) C(25) 0(3) 1_555 1_555 1_555 1_555 yes
C(23) C(22) C(27) C(26) -1(2) 1_555 1_555 1_555 1_555 yes
C(23) C(24) C(25) C(26) -1(3) 1_555 1_555 1_555 1_555 yes
C(24) C(23) C(22) C(27) 2(2) 1_555 1_555 1_555 1_555 yes
C(24) C(25) C(26) C(27) 2(3) 1_555 1_555 1_555 1_555 yes
C(28) C(29) C(30) C(31) 57(1) 1_555 1_555 1_555 1_555 yes
C(28) C(29) C(30) C(32) -176(1) 1_555 1_555 1_555 1_555 yes
C(29) S(1) Mn(1) C(32) -15.0(6) 1_555 1_555 1_555 1_555 yes
C(29) S(1) Mn(1) C(33) -19(3) 1_555 1_555 1_555 1_555 yes
C(29) S(1) Mn(1) C(34) -101.5(7) 1_555 1_555 1_555 1_555 yes
C(29) S(1) Mn(1) C(35) 163.5(6) 1_555 1_555 1_555 1_555 yes
C(29) S(1) Mn(1) C(36) 72.0(7) 1_555 1_555 1_555 1_555 yes
C(30) C(32) Mn(1) C(33) 166(1) 1_555 1_555 1_555 1_555 yes
C(30) C(32) Mn(1) C(34) 74(1) 1_555 1_555 1_555 1_555 yes
C(30) C(32) Mn(1) C(35) -54(17) 1_555 1_555 1_555 1_555 yes
C(30) C(32) Mn(1) C(36) -105(1) 1_555 1_555 1_555 1_555 yes
